data_2219284
loop_
_publ_author_name
'Choi, Jong-Ha'
'Lee, Uk'

_publ_section_title
;<i>trans</i>-Aqua(4,7-diazadecane-1,10-diamine-\k^4^<i>N</i>)fluoridochromium(III)
 bis(perchlorate) monohydrate
;
_journal_coeditor_code CF2211
_journal_issue 9
_journal_name_full 'Acta Crystallographica Section E'
_journal_page_first m1186
_journal_paper_doi 10.1107/S1600536808026081
_journal_volume 64
_journal_year 2008
_chemical_formula_iupac '[Cr F (C8 H20 N4) (H2 O)] (Cl O4)2, H2 O'
_chemical_formula_moiety 'C8 H22 Cr F N4 O 2+, 2(Cl O4 -), H2 O'
_chemical_formula_sum 'C8 H26 Cl2 Cr F N4 O10'
_chemical_formula_weight 480.23
_chemical_name_systematic
;
trans-Aqua(4,7-diazadecane-1,10-diamine-\k^4^N)fluoridochromium(III)
bis(perchlorate) monohydrate
;
_space_group_IT_number 14
_symmetry_cell_setting monoclinic
_symmetry_space_group_name_Hall '-P 2ybc'
_symmetry_space_group_name_H-M 'P 1 21/c 1'
_atom_sites_solution_hydrogens geom
_atom_sites_solution_primary direct
_atom_sites_solution_secondary difmap
_cell_angle_alpha 90.00
_cell_angle_beta 108.650(10)
_cell_angle_gamma 90.00
_cell_formula_units_Z 4
_cell_length_a 9.9500(10)
_cell_length_b 16.893(2)
_cell_length_c 12.0080(10)
_cell_measurement_reflns_used 32
_cell_measurement_temperature 298(2)
_cell_measurement_theta_max 20.8
_cell_measurement_theta_min 19.0
_cell_volume 1912.4(4)
_computing_cell_refinement 'STADI4 (Stoe & Cie, 1996)'
_computing_data_collection 'STADI4 (Stoe & Cie, 1996)'
_computing_data_reduction 'X-RED (Stoe & Cie, 1996)'
_computing_molecular_graphics 'ORTEP-3 (Farrugia, 1997) and DIAMOND (Brandenburg, 1998)'
_computing_publication_material 'SHELXL97 (Sheldrick, 2008)'
_computing_structure_refinement 'SHELXL97 (Sheldrick, 2008)'
_computing_structure_solution 'SHELXS97 (Sheldrick, 2008)'
_diffrn_ambient_temperature 298(2)
_diffrn_measured_fraction_theta_full 0.994
_diffrn_measured_fraction_theta_max 0.994
_diffrn_measurement_device_type 'Stoe Stadi-4'
_diffrn_measurement_method \w/2-\q
_diffrn_radiation_monochromator graphite
_diffrn_radiation_source 'fine-focus sealed tube'
_diffrn_radiation_type MoK\a
_diffrn_radiation_wavelength 0.71069
_diffrn_reflns_av_R_equivalents 0.0000
_diffrn_reflns_av_sigmaI/netI 0.0331
_diffrn_reflns_limit_h_max 12
_diffrn_reflns_limit_h_min -12
_diffrn_reflns_limit_k_max 21
_diffrn_reflns_limit_k_min 0
_diffrn_reflns_limit_l_max 15
_diffrn_reflns_limit_l_min 0
_diffrn_reflns_number 4347
_diffrn_reflns_theta_full 27.46
_diffrn_reflns_theta_max 27.46
_diffrn_reflns_theta_min 2.16
_diffrn_standards_decay_% 3.1
_diffrn_standards_interval_time 60
_diffrn_standards_number 3
_exptl_absorpt_coefficient_mu 0.941
_exptl_absorpt_correction_T_max 0.889
_exptl_absorpt_correction_T_min 0.686
_exptl_absorpt_correction_type numerical
_exptl_absorpt_process_details '(X-SHAPE; Stoe, 1996)'
_exptl_crystal_colour 'dark red'
_exptl_crystal_density_diffrn 1.668
_exptl_crystal_density_method 'not measured'
_exptl_crystal_description block
_exptl_crystal_F_000 996
_exptl_crystal_size_max 0.43
_exptl_crystal_size_mid 0.30
_exptl_crystal_size_min 0.25
_refine_diff_density_max 1.071
_refine_diff_density_min -0.601
_refine_ls_extinction_method none
_refine_ls_goodness_of_fit_ref 1.086
_refine_ls_hydrogen_treatment mixed
_refine_ls_matrix_type full
_refine_ls_number_parameters 243
_refine_ls_number_reflns 4347
_refine_ls_number_restraints 3
_refine_ls_restrained_S_all 1.086
_refine_ls_R_factor_all 0.1054
_refine_ls_R_factor_gt 0.0764
_refine_ls_shift/su_max 0.000
_refine_ls_shift/su_mean 0.000
_refine_ls_structure_factor_coef Fsqd
_refine_ls_weighting_details 'calc w=1/[\s^2^(Fo^2^)+(0.1014P)^2^+6.2787P] where P=(Fo^2^+2Fc^2^)/3'
_refine_ls_weighting_scheme calc
_refine_ls_wR_factor_gt 0.1964
_refine_ls_wR_factor_ref 0.2277
_reflns_number_gt 3245
_reflns_number_total 4347
_reflns_threshold_expression I>2\s(I)
_cod_data_source_file cf2211.cif
_cod_data_source_block I
_cod_original_sg_symbol_H-M 'P 21/c'
_cod_database_code 2219284
_cod_database_fobs_code 2219284

loop_
_symmetry_equiv_pos_as_xyz
'x, y, z'
'-x, y+1/2, -z+1/2'
'-x, -y, -z'
'x, -y-1/2, z-1/2'

loop_
_atom_site_type_symbol
_atom_site_label
_atom_site_fract_x
_atom_site_fract_y
_atom_site_fract_z
_atom_site_U_iso_or_equiv
_atom_site_adp_type
_atom_site_calc_flag
_atom_site_refinement_flags
_atom_site_occupancy
Cr Cr 0.77207(8) 0.74161(4) 0.61410(6) 0.0294(2) Uani d . 1
Cl Cl1 0.25308(17) 0.51481(9) 0.64339(13) 0.0538(4) Uani d . 1
Cl Cl2 1.24851(16) 0.84876(12) 0.62990(16) 0.0643(5) Uani d . 1
F F 0.7140(3) 0.74557(18) 0.7485(2) 0.0404(7) Uani d . 1
N N1 0.6809(5) 0.6308(3) 0.5748(4) 0.0458(11) Uani d . 1
H H1AN 0.7106 0.6106 0.5164 0.055 Uiso calc R 1
N N2 0.5732(4) 0.7824(3) 0.5160(4) 0.0454(11) Uani d . 1
H H1N2 0.5272 0.7928 0.5688 0.055 Uiso calc R 1
N N3 0.8507(5) 0.8564(3) 0.6485(4) 0.0435(10) Uani d . 1
H H3AN 0.8338 0.8731 0.7139 0.052 Uiso calc R 1
H H3BN 0.9455 0.8539 0.6654 0.052 Uiso calc R 1
N N4 0.9663(4) 0.6910(3) 0.7114(4) 0.0414(10) Uani d . 1
H H4AN 1.0105 0.6748 0.6607 0.050 Uiso calc R 1
H H4BN 1.0203 0.7291 0.7565 0.050 Uiso calc R 1
C C1 0.9611(7) 0.6231(4) 0.7887(5) 0.0523(14) Uani d . 1
H H1A 0.9198 0.6405 0.8476 0.063 Uiso calc R 1
H H1B 1.0569 0.6051 0.8291 0.063 Uiso calc R 1
C C2 0.8750(8) 0.5550(4) 0.7202(7) 0.0643(18) Uani d . 1
H H2A 0.8905 0.5089 0.7711 0.077 Uiso calc R 1
H H2B 0.9095 0.5423 0.6554 0.077 Uiso calc R 1
C C3 0.7171(8) 0.5710(4) 0.6718(6) 0.0639(18) Uani d . 1
H H3A 0.6679 0.5219 0.6425 0.077 Uiso calc R 1
H H3B 0.6840 0.5898 0.7348 0.077 Uiso calc R 1
C C4 0.5235(7) 0.6431(5) 0.5235(6) 0.0643(19) Uani d . 1
H H4A 0.4797 0.5967 0.4788 0.077 Uiso calc R 1
H H4B 0.4827 0.6510 0.5860 0.077 Uiso calc R 1
C C5 0.4968(6) 0.7142(5) 0.4451(5) 0.065(2) Uani d . 1
H H5A 0.5311 0.7049 0.3791 0.078 Uiso calc R 1
H H5B 0.3959 0.7252 0.4147 0.078 Uiso calc R 1
C C6 0.5603(7) 0.8554(5) 0.4447(5) 0.0629(19) Uani d . 1
H H6A 0.4607 0.8690 0.4110 0.076 Uiso calc R 1
H H6B 0.5972 0.8452 0.3805 0.076 Uiso calc R 1
C C7 0.6384(8) 0.9245(4) 0.5152(7) 0.068(2) Uani d . 1
H H7A 0.6117 0.9719 0.4677 0.082 Uiso calc R 1
H H7B 0.6070 0.9311 0.5833 0.082 Uiso calc R 1
C C8 0.7971(7) 0.9183(4) 0.5569(6) 0.0586(16) Uani d . 1
H H8A 0.8289 0.9063 0.4904 0.070 Uiso calc R 1
H H8B 0.8372 0.9690 0.5885 0.070 Uiso calc R 1
O O1 0.2360(12) 0.5429(5) 0.5295(7) 0.143(3) Uani d . 1
O O2 0.1991(14) 0.4382(5) 0.6357(8) 0.183(5) Uani d . 1
O O3 0.3986(11) 0.5079(10) 0.6805(16) 0.257(8) Uani d . 1
O O4 0.2177(16) 0.5591(8) 0.7161(12) 0.231(7) Uani d . 1
O O5 1.1848(9) 0.8171(7) 0.7049(9) 0.173(5) Uani d . 1
O O6 1.1523(12) 0.9046(7) 0.5676(8) 0.186(5) Uani d . 1
O O7 1.2769(14) 0.7974(8) 0.5576(17) 0.277(10) Uani d . 1
O O8 1.3760(9) 0.8831(8) 0.6872(10) 0.188(5) Uani d . 1
O O1W 0.8322(4) 0.7379(3) 0.4706(3) 0.0412(9) Uani d D 1
H H1OA 0.782(7) 0.743(4) 0.398(6) 0.07(2) Uiso d D 1
H H1OB 0.896(6) 0.714(4) 0.474(5) 0.046(19) Uiso d D 1
O O2W 1.0660(6) 0.6849(4) 0.4419(5) 0.0841(17) Uani d . 1

loop_
_atom_site_aniso_label
_atom_site_aniso_U_11
_atom_site_aniso_U_22
_atom_site_aniso_U_33
_atom_site_aniso_U_12
_atom_site_aniso_U_13
_atom_site_aniso_U_23
Cr 0.0281(4) 0.0384(4) 0.0229(4) -0.0002(3) 0.0098(3) -0.0013(3)
Cl1 0.0632(9) 0.0531(8) 0.0533(8) -0.0025(7) 0.0302(7) -0.0047(6)
Cl2 0.0436(8) 0.0758(11) 0.0728(11) -0.0005(7) 0.0175(7) 0.0124(9)
F 0.0427(16) 0.0559(18) 0.0266(13) -0.0032(13) 0.0166(12) -0.0043(12)
N1 0.049(3) 0.050(3) 0.044(2) -0.015(2) 0.022(2) -0.013(2)
N2 0.032(2) 0.073(3) 0.032(2) 0.010(2) 0.0118(17) 0.001(2)
N3 0.048(3) 0.040(2) 0.048(3) -0.0004(19) 0.022(2) -0.0008(19)
N4 0.035(2) 0.051(3) 0.037(2) 0.0042(19) 0.0107(18) 0.0039(19)
C1 0.064(4) 0.053(3) 0.042(3) 0.014(3) 0.019(3) 0.010(3)
C2 0.083(5) 0.036(3) 0.078(5) 0.007(3) 0.032(4) 0.011(3)
C3 0.082(5) 0.048(3) 0.071(4) -0.019(3) 0.038(4) -0.002(3)
C4 0.043(3) 0.082(5) 0.068(4) -0.026(3) 0.018(3) -0.027(4)
C5 0.033(3) 0.113(6) 0.041(3) -0.008(3) 0.001(2) -0.018(4)
C6 0.048(3) 0.097(5) 0.045(3) 0.030(3) 0.017(3) 0.029(3)
C7 0.077(5) 0.060(4) 0.077(5) 0.033(4) 0.036(4) 0.022(4)
C8 0.067(4) 0.044(3) 0.077(4) 0.008(3) 0.041(4) 0.012(3)
O1 0.220(10) 0.118(6) 0.095(5) -0.040(6) 0.058(6) -0.005(5)
O2 0.337(15) 0.099(6) 0.131(7) -0.105(8) 0.099(9) -0.011(5)
O3 0.109(8) 0.285(16) 0.40(2) 0.041(10) 0.120(11) 0.135(16)
O4 0.320(17) 0.204(12) 0.246(13) -0.030(11) 0.198(13) -0.117(10)
O5 0.113(6) 0.241(12) 0.196(10) -0.005(7) 0.091(7) 0.089(9)
O6 0.198(10) 0.226(12) 0.105(6) 0.110(9) 0.007(6) 0.029(7)
O7 0.226(13) 0.185(11) 0.53(3) -0.062(9) 0.278(17) -0.190(15)
O8 0.091(6) 0.270(13) 0.173(9) -0.082(7) 0.002(5) 0.040(9)
O1W 0.0369(19) 0.063(2) 0.0266(17) 0.0085(18) 0.0144(15) 0.0048(16)
O2W 0.061(3) 0.110(5) 0.088(4) 0.030(3) 0.033(3) 0.003(3)

loop_
_atom_type_symbol
_atom_type_description
_atom_type_scat_dispersion_real
_atom_type_scat_dispersion_imag
_atom_type_scat_source
C C 0.0033 0.0016 'International Tables Vol C Tables 4.2.6.8 and 6.1.1.4'
O O 0.0106 0.0060 'International Tables Vol C Tables 4.2.6.8 and 6.1.1.4'
N N 0.0061 0.0033 'International Tables Vol C Tables 4.2.6.8 and 6.1.1.4'
H H 0.0000 0.0000 'International Tables Vol C Tables 4.2.6.8 and 6.1.1.4'
F F 0.0171 0.0103 'International Tables Vol C Tables 4.2.6.8 and 6.1.1.4'
Cl Cl 0.1484 0.1585 'International Tables Vol C Tables 4.2.6.8 and 6.1.1.4'
Cr Cr 0.3209 0.6236 'International Tables Vol C Tables 4.2.6.8 and 6.1.1.4'

loop_
_geom_angle_atom_site_label_1
_geom_angle_atom_site_label_2
_geom_angle_atom_site_label_3
_geom_angle
F Cr O1W 179.49(16)
F Cr N1 89.72(16)
O1W Cr N1 90.30(18)
F Cr N2 88.63(15)
O1W Cr N2 90.87(17)
N1 Cr N2 84.3(2)
F Cr N3 89.77(16)
O1W Cr N3 90.17(18)
N1 Cr N3 176.23(19)
N2 Cr N3 91.9(2)
F Cr N4 91.04(15)
O1W Cr N4 89.47(17)
N1 Cr N4 90.98(19)
N2 Cr N4 175.3(2)
N3 Cr N4 92.77(19)
O4 Cl1 O3 108.6(11)
O4 Cl1 O2 113.8(8)
O3 Cl1 O2 106.6(9)
O4 Cl1 O1 119.5(9)
O3 Cl1 O1 97.5(8)
O2 Cl1 O1 108.9(5)
O7 Cl2 O8 104.5(8)
O7 Cl2 O5 114.7(9)
O8 Cl2 O5 112.8(7)
O7 Cl2 O6 110.5(10)
O8 Cl2 O6 110.7(8)
O5 Cl2 O6 103.7(7)
C3 N1 C4 111.9(5)
C3 N1 Cr 117.1(4)
C4 N1 Cr 107.0(4)
C3 N1 H1AN 106.8
C4 N1 H1AN 106.8
Cr N1 H1AN 106.8
C6 N2 C5 112.3(5)
C6 N2 Cr 119.7(4)
C5 N2 Cr 106.8(4)
C6 N2 H1N2 105.7
C5 N2 H1N2 105.7
Cr N2 H1N2 105.7
C8 N3 Cr 119.0(4)
C8 N3 H3AN 107.6
Cr N3 H3AN 107.6
C8 N3 H3BN 107.6
Cr N3 H3BN 107.6
H3AN N3 H3BN 107.0
C1 N4 Cr 116.9(4)
C1 N4 H4AN 108.1
Cr N4 H4AN 108.1
C1 N4 H4BN 108.1
Cr N4 H4BN 108.1
H4AN N4 H4BN 107.3
N4 C1 C2 112.0(5)
N4 C1 H1A 109.2
C2 C1 H1A 109.2
N4 C1 H1B 109.2
C2 C1 H1B 109.2
H1A C1 H1B 107.9
C1 C2 C3 114.3(5)
C1 C2 H2A 108.7
C3 C2 H2A 108.7
C1 C2 H2B 108.7
C3 C2 H2B 108.7
H2A C2 H2B 107.6
N1 C3 C2 112.4(5)
N1 C3 H3A 109.1
C2 C3 H3A 109.1
N1 C3 H3B 109.1
C2 C3 H3B 109.1
H3A C3 H3B 107.9
C5 C4 N1 108.7(5)
C5 C4 H4A 109.9
N1 C4 H4A 109.9
C5 C4 H4B 109.9
N1 C4 H4B 109.9
H4A C4 H4B 108.3
N2 C5 C4 107.8(5)
N2 C5 H5A 110.1
C4 C5 H5A 110.1
N2 C5 H5B 110.1
C4 C5 H5B 110.1
H5A C5 H5B 108.5
N2 C6 C7 112.8(5)
N2 C6 H6A 109.0
C7 C6 H6A 109.0
N2 C6 H6B 109.0
C7 C6 H6B 109.0
H6A C6 H6B 107.8
C8 C7 C6 115.7(6)
C8 C7 H7A 108.4
C6 C7 H7A 108.4
C8 C7 H7B 108.4
C6 C7 H7B 108.4
H7A C7 H7B 107.4
N3 C8 C7 112.7(5)
N3 C8 H8A 109.0
C7 C8 H8A 109.0
N3 C8 H8B 109.0
C7 C8 H8B 109.0
H8A C8 H8B 107.8
Cr O1W H1OA 129(5)
Cr O1W H1OB 117(5)
H1OA O1W H1OB 109(6)

loop_
_geom_bond_atom_site_label_1
_geom_bond_atom_site_label_2
_geom_bond_distance
Cr F 1.881(3)
Cr O1W 1.997(3)
Cr N1 2.068(5)
Cr N2 2.070(4)
Cr N3 2.082(5)
Cr N4 2.095(4)
Cl1 O4 1.282(8)
Cl1 O3 1.377(11)
Cl1 O2 1.392(8)
Cl1 O1 1.405(8)
Cl2 O7 1.321(10)
Cl2 O8 1.364(8)
Cl2 O5 1.365(7)
Cl2 O6 1.381(9)
N1 C3 1.496(8)
N1 C4 1.502(8)
N1 H1AN 0.910
N2 C6 1.484(8)
N2 C5 1.488(8)
N2 H1N2 0.910
N3 C8 1.488(8)
N3 H3AN 0.900
N3 H3BN 0.900
N4 C1 1.487(7)
N4 H4AN 0.900
N4 H4BN 0.900
C1 C2 1.511(10)
C1 H1A 0.970
C1 H1B 0.970
C2 C3 1.516(10)
C2 H2A 0.970
C2 H2B 0.970
C3 H3A 0.970
C3 H3B 0.970
C4 C5 1.498(11)
C4 H4A 0.970
C4 H4B 0.970
C5 H5A 0.970
C5 H5B 0.970
C6 C7 1.504(11)
C6 H6A 0.970
C6 H6B 0.970
C7 C8 1.499(10)
C7 H7A 0.970
C7 H7B 0.970
C8 H8A 0.970
C8 H8B 0.970
O1W H1OA 0.86(6)
O1W H1OB 0.74(6)

loop_
_geom_hbond_atom_site_label_D
_geom_hbond_atom_site_label_H
_geom_hbond_atom_site_label_A
_geom_hbond_site_symmetry_A
_geom_hbond_distance_DH
_geom_hbond_distance_HA
_geom_hbond_distance_DA
_geom_hbond_angle_DHA
O1W H1OA F 4_575 0.86(6) 1.72(6) 2.564(5) 168(8)
O1W H1OB O2W . 0.74(6) 1.92(6) 2.617(6) 158(7)
N1 H1AN O2 3_666 0.91 2.42 3.332(11) 176.8
N2 H1N2 O7 1_455 0.91 2.45 3.154(10) 134.1
N3 H3BN O5 . 0.90 2.36 3.242(10) 167.3
N4 H4BN O5 . 0.90 2.43 3.062(10) 127.2
C1 H1B O4 1_655 0.97 2.53 3.141(13) 121.1
